data_4134324
loop_
_publ_author_name
'Wang, Guocang'
'Walley, Jacob E.'
'Dickie, Diane A.'
'Pan, Sudip'
'Frenking, Gernot'
'Gilliard, Jr, Robert J'

_publ_section_title
;
 A Stable, Crystalline Beryllium Radical Cation.
;
_journal_name_full 'Journal of the American Chemical Society'
_journal_paper_doi 10.1021/jacs.9b13777
_journal_year 2020
_chemical_formula_sum 'C71 H124 Be2 N5 O3'
_chemical_formula_weight 1113.76
_chemical_name_common Et(CAAC)BeTempo
_space_group_crystal_system triclinic
_space_group_IT_number 2
_space_group_name_Hall '-P 1'
_space_group_name_H-M_alt 'P -1'
_atom_sites_solution_hydrogens geom
_cell_angle_alpha 91.236(2)
_cell_angle_beta 91.614(2)
_cell_angle_gamma 98.585(2)
_cell_formula_units_Z 2
_cell_length_a 11.0677(4)
_cell_length_b 16.9032(6)
_cell_length_c 18.9507(7)
_cell_measurement_reflns_used 9930
_cell_measurement_temperature 100.(2)
_cell_measurement_theta_max 68.2215
_cell_measurement_theta_min 2.6446
_cell_volume 3503.0(2)
_computing_cell_refinement 'SAINT V8.38A (Bruker AXS Inc., 2017)'
_computing_data_collection 'Bruker Instrument Service v2017.5.0.0'
_computing_data_reduction 'SAINT V8.38A (Bruker AXS Inc., 2017)'
_computing_structure_refinement 'SHELXL-2018/3 (Sheldrick, 2018)'
_computing_structure_solution 'SHELXT 2014/5 (Sheldrick, 2014)'
_diffrn_ambient_temperature 100.(2)
_diffrn_detector_area_resol_mean 8.3333
_diffrn_measured_fraction_theta_full 0.994
_diffrn_measured_fraction_theta_max 0.994
_diffrn_measurement_device_type 'Bruker Kappa APEXII Duo'
_diffrn_measurement_method '\f and \w scans'
_diffrn_radiation_monochromator 'multilayer mirror'
_diffrn_radiation_type 'Cu K\a'
_diffrn_radiation_wavelength 1.54178
_diffrn_reflns_av_R_equivalents 0.0908
_diffrn_reflns_av_unetI/netI 0.0740
_diffrn_reflns_limit_h_max 11
_diffrn_reflns_limit_h_min -13
_diffrn_reflns_limit_k_max 20
_diffrn_reflns_limit_k_min -20
_diffrn_reflns_limit_l_max 22
_diffrn_reflns_limit_l_min -22
_diffrn_reflns_number 55543
_diffrn_reflns_theta_full 68.32
_diffrn_reflns_theta_max 68.32
_diffrn_reflns_theta_min 2.33
_diffrn_source 'Incoatec Microfocus I\mS'
_exptl_absorpt_coefficient_mu 0.472
_exptl_absorpt_correction_T_max 0.97
_exptl_absorpt_correction_T_min 0.63
_exptl_absorpt_correction_type multi-scan
_exptl_absorpt_process_details
;
SADABS-2016/2 - Bruker AXS area detector scaling and absorption correction
;
_exptl_crystal_colour red
_exptl_crystal_density_diffrn 1.056
_exptl_crystal_density_method 'not measured'
_exptl_crystal_description plate
_exptl_crystal_F_000 1234
_exptl_crystal_size_max 0.779
_exptl_crystal_size_mid 0.601
_exptl_crystal_size_min 0.060
_refine_diff_density_max 0.334
_refine_diff_density_min -0.304
_refine_ls_extinction_method none
_refine_ls_goodness_of_fit_ref 1.014
_refine_ls_hydrogen_treatment constr
_refine_ls_matrix_type full
_refine_ls_number_parameters 758
_refine_ls_number_reflns 12784
_refine_ls_number_restraints 0
_refine_ls_restrained_S_all 1.014
_refine_ls_R_factor_all 0.0768
_refine_ls_R_factor_gt 0.0591
_refine_ls_shift/su_max 0.000
_refine_ls_shift/su_mean 0.000
_refine_ls_structure_factor_coef Fsqd
_refine_ls_weighting_details 'w=1/[\s^2^(Fo^2^)+(0.0950P)^2^+1.0585P] where P=(Fo^2^+2Fc^2^)/3'
_refine_ls_weighting_scheme calc
_refine_ls_wR_factor_gt 0.1516
_refine_ls_wR_factor_ref 0.1669
_reflns_number_gt 9970
_reflns_number_total 12784
_reflns_threshold_expression 'I > 2\s(I)'
_cod_data_source_file ja9b13777_si_002.cif
_cod_data_source_block 2
_cod_depositor_comments
;
The following automatic conversions were performed:

data item '_exptl_absorpt_correction_type' value 'Multi-Scan' was
changed to 'multi-scan' in accordance with the
/home/data/users/saulius/crontab/automatic-downloads/rss-feeds/ACS/lib/dictionaries/cif_core.dic
dictionary named 'cif_core.dic' version 2.4.2 last updated on
2011-04-26.

Automatic conversion script
Id: cif_fix_values 7556 2019-12-06 15:28:31Z antanas 
;
_cod_database_code 4134324

loop_
_space_group_symop_operation_xyz
'x, y, z'
'-x, -y, -z'

loop_
_atom_site_type_symbol
_atom_site_label
_atom_site_fract_x
_atom_site_fract_y
_atom_site_fract_z
_atom_site_U_iso_or_equiv
_atom_site_adp_type
_atom_site_calc_flag
_atom_site_refinement_flags_adp
_atom_site_refinement_flags_occupancy
_atom_site_refinement_flags_posn
_atom_site_occupancy
_atom_site_disorder_assembly
_atom_site_disorder_group
Be Be1 0.0642(2) 0.24698(13) 0.28657(13) 0.0155(5) Uani d . . . 1 . .
Be Be2 0.5232(2) 0.76152(13) 0.23038(13) 0.0134(5) Uani d . . . 1 . .
C C1 0.05766(14) 0.23897(10) 0.37521(9) 0.0110(3) Uani d . . . 1 . .
C C2 0.03776(15) 0.16180(10) 0.41683(9) 0.0122(3) Uani d . . . 1 . .
C C3 0.03490(17) 0.19094(10) 0.49441(10) 0.0162(4) Uani d . . . 1 . .
H H3A -0.04969 0.180776 0.51133 0.019 Uiso calc U . R 1 . .
H H3B 0.087009 0.161942 0.524696 0.019 Uiso calc U . R 1 . .
C C4 0.08283(16) 0.28120(10) 0.49797(10) 0.0139(4) Uani d . . . 1 . .
C C5 0.21474(17) 0.29859(12) 0.52678(11) 0.0202(4) Uani d . . . 1 . .
H H5A 0.218472 0.280748 0.575545 0.03 Uiso calc U . R 1 . .
H H5B 0.243591 0.356244 0.525643 0.03 Uiso calc U . R 1 . .
H H5C 0.266723 0.269946 0.497622 0.03 Uiso calc U . R 1 . .
C C6 0.00555(18) 0.32934(11) 0.54219(10) 0.0202(4) Uani d . . . 1 . .
H H6A -0.080657 0.315276 0.527326 0.03 Uiso calc U . R 1 . .
H H6B 0.031836 0.386607 0.535586 0.03 Uiso calc U . R 1 . .
H H6C 0.015687 0.317157 0.592139 0.03 Uiso calc U . R 1 . .
C C7 0.14565(16) 0.11587(10) 0.40242(10) 0.0149(4) Uani d . . . 1 . .
H H7A 0.154019 0.110998 0.350691 0.018 Uiso calc U . R 1 . .
H H7B 0.221691 0.148086 0.422057 0.018 Uiso calc U . R 1 . .
C C8 0.13435(18) 0.03214(11) 0.43304(11) 0.0204(4) Uani d . . . 1 . .
H H8A 0.065812 -0.002678 0.409302 0.031 Uiso calc U . R 1 . .
H H8B 0.119876 0.035464 0.483728 0.031 Uiso calc U . R 1 . .
H H8C 0.210137 0.010033 0.425715 0.031 Uiso calc U . R 1 . .
C C9 -0.08286(16) 0.10846(10) 0.39281(10) 0.0156(4) Uani d . . . 1 . .
H H9A -0.073179 0.087728 0.344364 0.019 Uiso calc U . R 1 . .
H H9B -0.095845 0.061885 0.42397 0.019 Uiso calc U . R 1 . .
C C10 -0.19706(17) 0.14872(12) 0.39301(12) 0.0233(4) Uani d . . . 1 . .
H H10A -0.187736 0.193205 0.360311 0.035 Uiso calc U . R 1 . .
H H10B -0.208645 0.169143 0.440748 0.035 Uiso calc U . R 1 . .
H H10C -0.26832 0.10974 0.378084 0.035 Uiso calc U . R 1 . .
C C11 0.08920(15) 0.38225(10) 0.39332(9) 0.0119(3) Uani d . . . 1 . .
C C12 -0.01780(16) 0.41708(10) 0.38113(10) 0.0133(4) Uani d . . . 1 . .
C C13 -0.00498(17) 0.49244(11) 0.35148(10) 0.0170(4) Uani d . . . 1 . .
H H13 -0.075838 0.516664 0.342592 0.02 Uiso calc U . R 1 . .
C C14 0.10772(17) 0.53286(10) 0.33466(10) 0.0184(4) Uani d . . . 1 . .
H H14 0.11396 0.584284 0.314608 0.022 Uiso calc U . R 1 . .
C C15 0.21158(17) 0.49824(11) 0.34711(10) 0.0171(4) Uani d . . . 1 . .
H H15 0.289043 0.526774 0.336065 0.021 Uiso calc U . R 1 . .
C C16 0.20514(16) 0.42209(10) 0.37564(10) 0.0137(4) Uani d . . . 1 . .
C C17 0.32420(16) 0.38771(11) 0.38429(10) 0.0158(4) Uani d . . . 1 . .
H H17 0.305196 0.333225 0.40442 0.019 Uiso calc U . R 1 . .
C C18 0.38316(17) 0.37942(11) 0.31252(11) 0.0205(4) Uani d . . . 1 . .
H H18A 0.32842 0.341756 0.281796 0.031 Uiso calc U . R 1 . .
H H18B 0.461203 0.359444 0.319539 0.031 Uiso calc U . R 1 . .
H H18C 0.397423 0.43178 0.290494 0.031 Uiso calc U . R 1 . .
C C19 0.41452(17) 0.43967(12) 0.43502(12) 0.0252(4) Uani d . . . 1 . .
H H19A 0.444491 0.490344 0.412756 0.038 Uiso calc U . R 1 . .
H H19B 0.483543 0.411464 0.446269 0.038 Uiso calc U . R 1 . .
H H19C 0.373343 0.450479 0.478533 0.038 Uiso calc U . R 1 . .
C C20 -0.14541(16) 0.37669(10) 0.39890(10) 0.0162(4) Uani d . . . 1 . .
H H20 -0.136821 0.326149 0.42377 0.019 Uiso calc U . R 1 . .
C C21 -0.22555(17) 0.35445(12) 0.33237(11) 0.0223(4) Uani d . . . 1 . .
H H21A -0.233318 0.402928 0.306237 0.033 Uiso calc U . R 1 . .
H H21B -0.306735 0.328757 0.345673 0.033 Uiso calc U . R 1 . .
H H21C -0.188005 0.317389 0.302537 0.033 Uiso calc U . R 1 . .
C C22 -0.20744(17) 0.42991(12) 0.44893(11) 0.0225(4) Uani d . . . 1 . .
H H22A -0.153417 0.445974 0.490249 0.034 Uiso calc U . R 1 . .
H H22B -0.284589 0.399993 0.464235 0.034 Uiso calc U . R 1 . .
H H22C -0.223841 0.47769 0.424185 0.034 Uiso calc U . R 1 . .
C C23 0.08501(15) 0.25597(10) 0.19853(9) 0.0116(3) Uani d . . . 1 . .
C C24 0.06528(16) 0.32586(10) 0.15122(10) 0.0138(4) Uani d . . . 1 . .
C C25 0.07886(17) 0.29134(11) 0.07612(10) 0.0161(4) Uani d . . . 1 . .
H H25A -0.002556 0.271332 0.054244 0.019 Uiso calc U . R 1 . .
H H25B 0.121101 0.333224 0.045962 0.019 Uiso calc U . R 1 . .
C C26 0.15407(16) 0.22263(10) 0.08368(9) 0.0136(4) Uani d . . . 1 . .
C C27 0.11414(19) 0.15248(11) 0.03287(10) 0.0211(4) Uani d . . . 1 . .
H H27A 0.025353 0.136942 0.034415 0.032 Uiso calc U . R 1 . .
H H27B 0.154852 0.107197 0.046496 0.032 Uiso calc U . R 1 . .
H H27C 0.13641 0.167949 -0.015132 0.032 Uiso calc U . R 1 . .
C C28 0.29060(17) 0.25101(12) 0.07488(11) 0.0201(4) Uani d . . . 1 . .
H H28A 0.304107 0.270447 0.026974 0.03 Uiso calc U . R 1 . .
H H28B 0.336116 0.206344 0.082783 0.03 Uiso calc U . R 1 . .
H H28C 0.319 0.294415 0.109257 0.03 Uiso calc U . R 1 . .
C C29 0.16404(17) 0.39852(11) 0.17172(11) 0.0191(4) Uani d . . . 1 . .
H H29A 0.156335 0.412148 0.222301 0.023 Uiso calc U . R 1 . .
H H29B 0.245567 0.382163 0.166202 0.023 Uiso calc U . R 1 . .
C C30 0.1587(2) 0.47377(12) 0.12933(14) 0.0331(5) Uani d . . . 1 . .
H H30A 0.163106 0.460881 0.078889 0.05 Uiso calc U . R 1 . .
H H30B 0.227739 0.514733 0.143797 0.05 Uiso calc U . R 1 . .
H H30C 0.081854 0.494002 0.138096 0.05 Uiso calc U . R 1 . .
C C31 -0.06167(17) 0.35139(11) 0.16113(11) 0.0191(4) Uani d . . . 1 . .
H H31A -0.062342 0.375944 0.208997 0.023 Uiso calc U . R 1 . .
H H31B -0.07153 0.393527 0.12686 0.023 Uiso calc U . R 1 . .
C C32 -0.17266(17) 0.28628(12) 0.15250(11) 0.0232(4) Uani d . . . 1 . .
H H32A -0.174333 0.261412 0.10522 0.035 Uiso calc U . R 1 . .
H H32B -0.24739 0.309986 0.158636 0.035 Uiso calc U . R 1 . .
H H32C -0.167608 0.245603 0.188096 0.035 Uiso calc U . R 1 . .
C C33 0.13904(16) 0.12256(10) 0.18930(9) 0.0121(3) Uani d . . . 1 . .
C C34 0.03329(16) 0.06421(10) 0.18789(10) 0.0149(4) Uani d . . . 1 . .
C C35 0.04207(18) -0.00907(11) 0.21912(10) 0.0189(4) Uani d . . . 1 . .
H H35 -0.028717 -0.048349 0.22076 0.023 Uiso calc U . R 1 . .
C C36 0.15131(19) -0.02535(11) 0.24753(10) 0.0205(4) Uani d . . . 1 . .
H H36 0.155878 -0.075944 0.267463 0.025 Uiso calc U . R 1 . .
C C37 0.25428(18) 0.03199(11) 0.24700(10) 0.0190(4) Uani d . . . 1 . .
H H37 0.329239 0.019797 0.266366 0.023 Uiso calc U . R 1 . .
C C38 0.25126(16) 0.10746(10) 0.21877(9) 0.0145(4) Uani d . . . 1 . .
C C39 0.36828(16) 0.16751(11) 0.22382(10) 0.0164(4) Uani d . . . 1 . .
H H39 0.350776 0.219353 0.204511 0.02 Uiso calc U . R 1 . .
C C40 0.41609(18) 0.18236(12) 0.30039(11) 0.0221(4) Uani d . . . 1 . .
H H40A 0.355447 0.205085 0.328023 0.033 Uiso calc U . R 1 . .
H H40B 0.492772 0.219856 0.301455 0.033 Uiso calc U . R 1 . .
H H40C 0.430607 0.13162 0.320637 0.033 Uiso calc U . R 1 . .
C C41 0.46830(18) 0.13800(13) 0.18005(12) 0.0260(5) Uani d . . . 1 . .
H H41A 0.495935 0.092107 0.202889 0.039 Uiso calc U . R 1 . .
H H41B 0.537442 0.181201 0.176835 0.039 Uiso calc U . R 1 . .
H H41C 0.435306 0.121859 0.132515 0.039 Uiso calc U . R 1 . .
C C42 -0.08850(16) 0.07475(10) 0.15282(10) 0.0162(4) Uani d . . . 1 . .
H H42 -0.077397 0.127142 0.128499 0.019 Uiso calc U . R 1 . .
C C43 -0.18974(17) 0.07582(12) 0.20594(11) 0.0221(4) Uani d . . . 1 . .
H H43A -0.201463 0.025174 0.230861 0.033 Uiso calc U . R 1 . .
H H43B -0.266031 0.082716 0.180933 0.033 Uiso calc U . R 1 . .
H H43C -0.166611 0.12025 0.240079 0.033 Uiso calc U . R 1 . .
C C44 -0.12754(19) 0.00805(11) 0.09680(11) 0.0229(4) Uani d . . . 1 . .
H H44A -0.060767 0.005545 0.064328 0.034 Uiso calc U . R 1 . .
H H44B -0.200049 0.01943 0.070322 0.034 Uiso calc U . R 1 . .
H H44C -0.146688 -0.043351 0.120026 0.034 Uiso calc U . R 1 . .
C C45 0.63176(17) 0.58295(11) 0.20668(12) 0.0229(4) Uani d . . . 1 . .
C C46 0.6858(2) 0.53564(12) 0.14886(14) 0.0325(5) Uani d . . . 1 . .
H H46A 0.669722 0.478003 0.159473 0.039 Uiso calc U . R 1 . .
H H46B 0.643679 0.543069 0.103236 0.039 Uiso calc U . R 1 . .
C C47 0.8230(2) 0.56034(13) 0.14132(14) 0.0321(5) Uani d . . . 1 . .
H H47A 0.867291 0.547463 0.184672 0.039 Uiso calc U . R 1 . .
H H47B 0.851578 0.530697 0.100982 0.039 Uiso calc U . R 1 . .
C C48 0.84841(18) 0.64988(12) 0.12918(12) 0.0237(4) Uani d . . . 1 . .
H H48A 0.809463 0.661257 0.083588 0.028 Uiso calc U . R 1 . .
H H48B 0.937687 0.666401 0.12586 0.028 Uiso calc U . R 1 . .
C C49 0.80089(16) 0.69956(11) 0.18806(10) 0.0169(4) Uani d . . . 1 . .
C C50 0.87945(17) 0.70102(13) 0.25629(11) 0.0247(4) Uani d . . . 1 . .
H H50A 0.897015 0.646961 0.265395 0.037 Uiso calc U . R 1 . .
H H50B 0.835127 0.719788 0.295853 0.037 Uiso calc U . R 1 . .
H H50C 0.956364 0.737236 0.251171 0.037 Uiso calc U . R 1 . .
C C51 0.80748(17) 0.78590(11) 0.16370(11) 0.0212(4) Uani d . . . 1 . .
H H51A 0.889926 0.804998 0.14771 0.032 Uiso calc U . R 1 . .
H H51B 0.788733 0.820089 0.203096 0.032 Uiso calc U . R 1 . .
H H51C 0.748013 0.787842 0.124706 0.032 Uiso calc U . R 1 . .
C C52 0.49224(18) 0.56748(12) 0.19671(13) 0.0271(5) Uani d . . . 1 . .
H H52A 0.46816 0.593786 0.154074 0.041 Uiso calc U . R 1 . .
H H52B 0.454933 0.589025 0.237809 0.041 Uiso calc U . R 1 . .
H H52C 0.464426 0.509748 0.191884 0.041 Uiso calc U . R 1 . .
C C53 0.66490(19) 0.55610(14) 0.28100(14) 0.0333(6) Uani d . . . 1 . .
H H53A 0.617728 0.503578 0.289649 0.05 Uiso calc U . R 1 . .
H H53B 0.645624 0.595136 0.31634 0.05 Uiso calc U . R 1 . .
H H53C 0.75243 0.552512 0.284295 0.05 Uiso calc U . R 1 . .
C C54 0.40634(17) 0.77868(11) 0.40092(10) 0.0169(4) Uani d . . . 1 . .
C C55 0.44724(19) 0.78511(12) 0.47907(11) 0.0234(4) Uani d . . . 1 . .
H H55A 0.375859 0.767488 0.508247 0.028 Uiso calc U . R 1 . .
H H55B 0.508015 0.748648 0.487568 0.028 Uiso calc U . R 1 . .
C C56 0.5030(2) 0.86954(13) 0.50200(11) 0.0272(5) Uani d . . . 1 . .
H H56A 0.532157 0.870317 0.551924 0.033 Uiso calc U . R 1 . .
H H56B 0.440637 0.905657 0.498035 0.033 Uiso calc U . R 1 . .
C C57 0.60919(18) 0.89814(11) 0.45537(11) 0.0219(4) Uani d . . . 1 . .
H H57A 0.674993 0.865494 0.464234 0.026 Uiso calc U . R 1 . .
H H57B 0.641994 0.954341 0.468741 0.026 Uiso calc U . R 1 . .
C C58 0.57486(16) 0.89318(10) 0.37652(10) 0.0165(4) Uani d . . . 1 . .
C C59 0.69242(17) 0.90344(12) 0.33493(12) 0.0233(4) Uani d . . . 1 . .
H H59A 0.745138 0.952647 0.351113 0.035 Uiso calc U . R 1 . .
H H59B 0.672122 0.906743 0.284515 0.035 Uiso calc U . R 1 . .
H H59C 0.735322 0.857488 0.342527 0.035 Uiso calc U . R 1 . .
C C60 0.50165(18) 0.96024(11) 0.35590(11) 0.0215(4) Uani d . . . 1 . .
H H60A 0.440358 0.965376 0.391371 0.032 Uiso calc U . R 1 . .
H H60B 0.460689 0.947134 0.309697 0.032 Uiso calc U . R 1 . .
H H60C 0.557295 1.010895 0.353495 0.032 Uiso calc U . R 1 . .
C C61 0.29034(17) 0.81731(12) 0.38808(12) 0.0250(4) Uani d . . . 1 . .
H H61A 0.218565 0.780369 0.401926 0.038 Uiso calc U . R 1 . .
H H61B 0.282118 0.82899 0.337897 0.038 Uiso calc U . R 1 . .
H H61C 0.29654 0.86713 0.41626 0.038 Uiso calc U . R 1 . .
C C62 0.37565(19) 0.68990(11) 0.37945(12) 0.0242(4) Uani d . . . 1 . .
H H62A 0.450127 0.66506 0.382174 0.036 Uiso calc U . R 1 . .
H H62B 0.341632 0.68473 0.330982 0.036 Uiso calc U . R 1 . .
H H62C 0.315539 0.663121 0.411476 0.036 Uiso calc U . R 1 . .
C C63 0.26711(16) 0.75572(11) 0.11874(10) 0.0170(4) Uani d . . . 1 . .
C C64 0.16918(17) 0.80858(11) 0.10225(11) 0.0211(4) Uani d . . . 1 . .
H H64A 0.094651 0.77433 0.082999 0.025 Uiso calc U . R 1 . .
H H64B 0.147759 0.834159 0.146739 0.025 Uiso calc U . R 1 . .
C C65 0.20949(18) 0.87360(12) 0.04964(12) 0.0235(4) Uani d . . . 1 . .
H H65A 0.221044 0.848742 0.003009 0.028 Uiso calc U . R 1 . .
H H65B 0.145578 0.908386 0.044039 0.028 Uiso calc U . R 1 . .
C C66 0.32872(17) 0.92344(11) 0.07600(10) 0.0181(4) Uani d . . . 1 . .
H H66A 0.313374 0.953563 0.1194 0.022 Uiso calc U . R 1 . .
H H66B 0.357015 0.962857 0.039879 0.022 Uiso calc U . R 1 . .
C C67 0.43028(16) 0.87319(11) 0.09208(10) 0.0160(4) Uani d . . . 1 . .
C C68 0.53381(17) 0.92631(11) 0.13293(11) 0.0205(4) Uani d . . . 1 . .
H H68A 0.557409 0.975635 0.107228 0.031 Uiso calc U . R 1 . .
H H68B 0.604283 0.897771 0.137985 0.031 Uiso calc U . R 1 . .
H H68C 0.506175 0.939615 0.179808 0.031 Uiso calc U . R 1 . .
C C69 0.4826(2) 0.84357(12) 0.02381(11) 0.0252(4) Uani d . . . 1 . .
H H69A 0.415425 0.823473 -0.009707 0.038 Uiso calc U . R 1 . .
H H69B 0.529789 0.80043 0.034626 0.038 Uiso calc U . R 1 . .
H H69C 0.535988 0.887902 0.002968 0.038 Uiso calc U . R 1 . .
C C70 0.22768(17) 0.70634(11) 0.18362(11) 0.0206(4) Uani d . . . 1 . .
H H70A 0.227228 0.74229 0.224852 0.031 Uiso calc U . R 1 . .
H H70B 0.285225 0.668655 0.192668 0.031 Uiso calc U . R 1 . .
H H70C 0.145461 0.676602 0.174703 0.031 Uiso calc U . R 1 . .
C C71 0.2790(2) 0.69685(12) 0.05704(11) 0.0258(4) Uani d . . . 1 . .
H H71A 0.207802 0.654656 0.055027 0.039 Uiso calc U . R 1 . .
H H71B 0.353558 0.672838 0.064232 0.039 Uiso calc U . R 1 . .
H H71C 0.283191 0.725604 0.012612 0.039 Uiso calc U . R 1 . .
N N1 0.07547(12) 0.30119(8) 0.42011(8) 0.0104(3) Uani d . . . 1 . .
N N2 0.12726(13) 0.20024(8) 0.15989(8) 0.0111(3) Uani d . . . 1 . .
N N3 0.66888(13) 0.66947(9) 0.19423(9) 0.0157(3) Uani d . . . 1 . .
N N4 0.51224(13) 0.81089(8) 0.35857(8) 0.0130(3) Uani d . . . 1 . .
N N5 0.38078(13) 0.80939(9) 0.14090(8) 0.0132(3) Uani d . . . 1 . .
O O1 0.62491(11) 0.71315(8) 0.25147(7) 0.0177(3) Uani d . . . 1 . .
O O2 0.46822(11) 0.81128(7) 0.28649(7) 0.0154(3) Uani d . . . 1 . .
O O3 0.47474(11) 0.76055(7) 0.15369(7) 0.0158(3) Uani d . . . 1 . .

loop_
_atom_site_aniso_label
_atom_site_aniso_U_11
_atom_site_aniso_U_22
_atom_site_aniso_U_33
_atom_site_aniso_U_12
_atom_site_aniso_U_13
_atom_site_aniso_U_23
Be1 0.0153(11) 0.0099(10) 0.0218(13) 0.0035(9) 0.0022(9) -0.0008(9)
Be2 0.0080(10) 0.0128(10) 0.0191(12) 0.0004(8) 0.0011(9) 0.0005(9)
C1 0.0042(7) 0.0096(8) 0.0194(9) 0.0021(6) 0.0007(6) -0.0018(7)
C2 0.0119(8) 0.0096(8) 0.0153(9) 0.0017(7) 0.0026(7) 0.0000(7)
C3 0.0182(9) 0.0144(9) 0.0159(9) 0.0019(7) 0.0032(7) -0.0024(7)
C4 0.0147(8) 0.0136(8) 0.0139(9) 0.0033(7) 0.0014(7) -0.0002(7)
C5 0.0155(9) 0.0230(10) 0.0210(10) -0.0001(7) -0.0038(7) 0.0005(8)
C6 0.0245(10) 0.0202(9) 0.0172(10) 0.0081(8) 0.0038(8) -0.0036(7)
C7 0.0134(8) 0.0130(8) 0.0190(9) 0.0041(7) 0.0008(7) -0.0015(7)
C8 0.0207(9) 0.0151(9) 0.0267(11) 0.0074(7) -0.0010(8) 0.0018(8)
C9 0.0135(8) 0.0109(8) 0.0217(10) -0.0003(7) 0.0002(7) -0.0009(7)
C10 0.0113(9) 0.0207(10) 0.0367(12) -0.0013(7) 0.0023(8) -0.0024(8)
C11 0.0114(8) 0.0099(8) 0.0144(9) 0.0023(6) 0.0001(7) -0.0030(6)
C12 0.0112(8) 0.0122(8) 0.0168(9) 0.0036(7) 0.0011(7) -0.0041(7)
C13 0.0157(9) 0.0140(8) 0.0224(10) 0.0059(7) 0.0001(7) -0.0031(7)
C14 0.0212(9) 0.0100(8) 0.0243(10) 0.0037(7) 0.0020(8) -0.0013(7)
C15 0.0146(8) 0.0129(8) 0.0233(10) 0.0002(7) 0.0032(7) -0.0036(7)
C16 0.0108(8) 0.0128(8) 0.0174(9) 0.0027(7) 0.0007(7) -0.0052(7)
C17 0.0090(8) 0.0151(8) 0.0236(10) 0.0027(7) 0.0015(7) -0.0008(7)
C18 0.0133(9) 0.0201(9) 0.0288(11) 0.0042(7) 0.0070(8) -0.0007(8)
C19 0.0133(9) 0.0258(10) 0.0349(12) -0.0003(8) -0.0035(8) -0.0043(9)
C20 0.0107(8) 0.0127(8) 0.0255(10) 0.0031(7) 0.0017(7) -0.0021(7)
C21 0.0124(9) 0.0209(9) 0.0334(12) 0.0030(7) -0.0030(8) -0.0007(8)
C22 0.0161(9) 0.0219(10) 0.0312(12) 0.0077(8) 0.0067(8) -0.0013(8)
C23 0.0078(7) 0.0103(8) 0.0164(9) 0.0010(6) -0.0007(6) -0.0021(7)
C24 0.0141(8) 0.0122(8) 0.0158(9) 0.0043(7) 0.0011(7) 0.0006(7)
C25 0.0157(8) 0.0165(9) 0.0167(9) 0.0046(7) -0.0003(7) 0.0010(7)
C26 0.0138(8) 0.0151(8) 0.0125(9) 0.0034(7) 0.0023(7) 0.0002(7)
C27 0.0276(10) 0.0198(9) 0.0161(10) 0.0046(8) 0.0032(8) -0.0027(7)
C28 0.0157(9) 0.0247(10) 0.0205(10) 0.0044(8) 0.0056(7) 0.0024(8)
C29 0.0207(9) 0.0132(9) 0.0236(10) 0.0033(7) 0.0009(8) -0.0005(7)
C30 0.0331(12) 0.0146(10) 0.0497(15) -0.0021(9) -0.0046(10) 0.0079(9)
C31 0.0182(9) 0.0161(9) 0.0247(10) 0.0082(7) 0.0015(8) 0.0015(7)
C32 0.0162(9) 0.0279(10) 0.0261(11) 0.0062(8) -0.0016(8) -0.0036(8)
C33 0.0149(8) 0.0101(8) 0.0125(9) 0.0060(7) 0.0019(7) -0.0023(6)
C34 0.0161(9) 0.0133(8) 0.0153(9) 0.0024(7) 0.0001(7) -0.0044(7)
C35 0.0226(9) 0.0131(9) 0.0203(10) 0.0008(7) -0.0015(8) -0.0010(7)
C36 0.0304(11) 0.0109(8) 0.0216(10) 0.0082(8) -0.0006(8) -0.0011(7)
C37 0.0210(9) 0.0181(9) 0.0203(10) 0.0116(8) -0.0020(8) -0.0041(7)
C38 0.0153(9) 0.0154(8) 0.0140(9) 0.0073(7) 0.0005(7) -0.0050(7)
C39 0.0115(8) 0.0179(9) 0.0209(10) 0.0060(7) 0.0005(7) -0.0019(7)
C40 0.0196(9) 0.0217(10) 0.0244(11) 0.0017(8) -0.0043(8) -0.0007(8)
C41 0.0183(9) 0.0315(11) 0.0307(12) 0.0111(8) 0.0054(8) -0.0010(9)
C42 0.0149(9) 0.0128(8) 0.0202(10) 0.0001(7) -0.0017(7) 0.0006(7)
C43 0.0155(9) 0.0240(10) 0.0265(11) 0.0013(8) 0.0014(8) 0.0012(8)
C44 0.0240(10) 0.0173(9) 0.0253(11) -0.0031(8) -0.0052(8) -0.0012(8)
C45 0.0157(9) 0.0144(9) 0.0394(13) 0.0038(7) 0.0033(8) 0.0067(8)
C46 0.0236(11) 0.0163(10) 0.0584(16) 0.0059(8) 0.0048(10) -0.0031(10)
C47 0.0226(11) 0.0263(11) 0.0505(15) 0.0128(9) 0.0081(10) -0.0042(10)
C48 0.0146(9) 0.0268(10) 0.0313(12) 0.0075(8) 0.0074(8) -0.0016(9)
C49 0.0099(8) 0.0180(9) 0.0239(10) 0.0043(7) 0.0045(7) 0.0023(7)
C50 0.0125(9) 0.0335(11) 0.0289(12) 0.0058(8) -0.0004(8) 0.0044(9)
C51 0.0156(9) 0.0195(10) 0.0289(11) 0.0023(7) 0.0048(8) 0.0031(8)
C52 0.0160(10) 0.0188(10) 0.0463(14) 0.0015(8) 0.0009(9) 0.0066(9)
C53 0.0187(10) 0.0305(12) 0.0525(15) 0.0057(9) 0.0042(10) 0.0241(11)
C54 0.0145(9) 0.0161(9) 0.0202(10) 0.0020(7) 0.0045(7) 0.0000(7)
C55 0.0292(10) 0.0239(10) 0.0187(10) 0.0084(8) 0.0063(8) 0.0026(8)
C56 0.0369(12) 0.0292(11) 0.0179(10) 0.0143(9) -0.0034(9) -0.0048(8)
C57 0.0229(10) 0.0177(9) 0.0251(11) 0.0060(8) -0.0089(8) -0.0063(8)
C58 0.0146(8) 0.0120(8) 0.0228(10) 0.0029(7) -0.0039(7) -0.0025(7)
C59 0.0175(9) 0.0181(9) 0.0324(12) -0.0031(8) -0.0007(8) 0.0005(8)
C60 0.0215(9) 0.0133(9) 0.0298(11) 0.0039(7) -0.0057(8) -0.0002(8)
C61 0.0134(9) 0.0277(10) 0.0344(12) 0.0043(8) 0.0064(8) -0.0027(9)
C62 0.0249(10) 0.0177(9) 0.0287(11) -0.0022(8) 0.0060(8) -0.0007(8)
C63 0.0136(8) 0.0155(9) 0.0218(10) 0.0026(7) -0.0041(7) 0.0000(7)
C64 0.0129(9) 0.0200(9) 0.0297(11) 0.0007(7) -0.0055(8) 0.0033(8)
C65 0.0194(10) 0.0213(10) 0.0302(11) 0.0049(8) -0.0066(8) 0.0028(8)
C66 0.0172(9) 0.0171(9) 0.0205(10) 0.0043(7) -0.0002(7) 0.0026(7)
C67 0.0145(8) 0.0157(9) 0.0188(10) 0.0048(7) 0.0037(7) 0.0006(7)
C68 0.0146(9) 0.0186(9) 0.0276(11) 0.0002(7) 0.0005(8) 0.0019(8)
C69 0.0297(11) 0.0261(10) 0.0213(11) 0.0075(9) 0.0092(8) 0.0018(8)
C70 0.0144(9) 0.0196(9) 0.0272(11) 0.0003(7) -0.0015(8) 0.0043(8)
C71 0.0324(11) 0.0176(9) 0.0265(11) 0.0023(8) -0.0059(9) -0.0041(8)
N1 0.0080(6) 0.0090(7) 0.0143(8) 0.0019(5) 0.0007(5) -0.0015(5)
N2 0.0099(7) 0.0105(7) 0.0132(8) 0.0022(5) 0.0012(6) -0.0010(6)
N3 0.0108(7) 0.0138(7) 0.0241(9) 0.0056(6) 0.0045(6) 0.0012(6)
N4 0.0118(7) 0.0132(7) 0.0135(8) 0.0010(6) -0.0006(6) -0.0017(6)
N5 0.0078(7) 0.0136(7) 0.0191(8) 0.0047(6) -0.0008(6) 0.0012(6)
O1 0.0130(6) 0.0228(7) 0.0193(7) 0.0084(5) 0.0042(5) 0.0016(5)
O2 0.0137(6) 0.0181(6) 0.0145(7) 0.0038(5) -0.0028(5) -0.0010(5)
O3 0.0123(6) 0.0168(6) 0.0202(7) 0.0089(5) 0.0003(5) -0.0015(5)

loop_
_atom_type_symbol
_atom_type_description
_atom_type_scat_dispersion_real
_atom_type_scat_dispersion_imag
_atom_type_scat_source
C C 0.0181 0.0091 'International Tables Vol C Tables 4.2.6.8 and 6.1.1.4'
H H 0.0000 0.0000 'International Tables Vol C Tables 4.2.6.8 and 6.1.1.4'
Be Be 0.0038 0.0014 'International Tables Vol C Tables 4.2.6.8 and 6.1.1.4'
N N 0.0311 0.0180 'International Tables Vol C Tables 4.2.6.8 and 6.1.1.4'
O O 0.0492 0.0322 'International Tables Vol C Tables 4.2.6.8 and 6.1.1.4'

loop_
_geom_angle_atom_site_label_1
_geom_angle_atom_site_label_2
_geom_angle_atom_site_label_3
_geom_angle_site_symmetry_1
_geom_angle_site_symmetry_3
_geom_angle
_geom_angle_publ_flag
C1 Be1 C23 . . 174.71(17) ?
O3 Be2 O1 . . 120.84(16) ?
O3 Be2 O2 . . 119.18(15) ?
O1 Be2 O2 . . 119.98(17) ?
N1 C1 C2 . . 109.11(15) ?
N1 C1 Be1 . . 123.72(15) ?
C2 C1 Be1 . . 127.10(14) ?
C1 C2 C3 . . 104.14(13) ?
C1 C2 C7 . . 107.69(14) ?
C3 C2 C7 . . 113.09(14) ?
C1 C2 C9 . . 111.09(14) ?
C3 C2 C9 . . 111.87(14) ?
C7 C2 C9 . . 108.84(14) ?
C4 C3 C2 . . 107.93(14) ?
C4 C3 H3A . . 110.1 ?
C2 C3 H3A . . 110.1 ?
C4 C3 H3B . . 110.1 ?
C2 C3 H3B . . 110.1 ?
H3A C3 H3B . . 108.4 ?
C6 C4 N1 . . 111.58(14) ?
C6 C4 C5 . . 108.24(15) ?
N1 C4 C5 . . 110.83(14) ?
C6 C4 C3 . . 113.55(15) ?
N1 C4 C3 . . 100.70(13) ?
C5 C4 C3 . . 111.85(15) ?
C4 C5 H5A . . 109.5 ?
C4 C5 H5B . . 109.5 ?
H5A C5 H5B . . 109.5 ?
C4 C5 H5C . . 109.5 ?
H5A C5 H5C . . 109.5 ?
H5B C5 H5C . . 109.5 ?
C4 C6 H6A . . 109.5 ?
C4 C6 H6B . . 109.5 ?
H6A C6 H6B . . 109.5 ?
C4 C6 H6C . . 109.5 ?
H6A C6 H6C . . 109.5 ?
H6B C6 H6C . . 109.5 ?
C8 C7 C2 . . 115.26(15) ?
C8 C7 H7A . . 108.5 ?
C2 C7 H7A . . 108.5 ?
C8 C7 H7B . . 108.5 ?
C2 C7 H7B . . 108.5 ?
H7A C7 H7B . . 107.5 ?
C7 C8 H8A . . 109.5 ?
C7 C8 H8B . . 109.5 ?
H8A C8 H8B . . 109.5 ?
C7 C8 H8C . . 109.5 ?
H8A C8 H8C . . 109.5 ?
H8B C8 H8C . . 109.5 ?
C10 C9 C2 . . 115.90(14) ?
C10 C9 H9A . . 108.3 ?
C2 C9 H9A . . 108.3 ?
C10 C9 H9B . . 108.3 ?
C2 C9 H9B . . 108.3 ?
H9A C9 H9B . . 107.4 ?
C9 C10 H10A . . 109.5 ?
C9 C10 H10B . . 109.5 ?
H10A C10 H10B . . 109.5 ?
C9 C10 H10C . . 109.5 ?
H10A C10 H10C . . 109.5 ?
H10B C10 H10C . . 109.5 ?
C16 C11 C12 . . 121.25(16) ?
C16 C11 N1 . . 120.58(15) ?
C12 C11 N1 . . 118.03(15) ?
C13 C12 C11 . . 117.84(16) ?
C13 C12 C20 . . 118.64(15) ?
C11 C12 C20 . . 123.52(15) ?
C14 C13 C12 . . 121.83(17) ?
C14 C13 H13 . . 119.1 ?
C12 C13 H13 . . 119.1 ?
C13 C14 C15 . . 119.72(17) ?
C13 C14 H14 . . 120.1 ?
C15 C14 H14 . . 120.1 ?
C14 C15 C16 . . 121.47(17) ?
C14 C15 H15 . . 119.3 ?
C16 C15 H15 . . 119.3 ?
C15 C16 C11 . . 117.88(16) ?
C15 C16 C17 . . 117.40(16) ?
C11 C16 C17 . . 124.72(16) ?
C16 C17 C19 . . 111.30(15) ?
C16 C17 C18 . . 110.84(15) ?
C19 C17 C18 . . 109.72(16) ?
C16 C17 H17 . . 108.3 ?
C19 C17 H17 . . 108.3 ?
C18 C17 H17 . . 108.3 ?
C17 C18 H18A . . 109.5 ?
C17 C18 H18B . . 109.5 ?
H18A C18 H18B . . 109.5 ?
C17 C18 H18C . . 109.5 ?
H18A C18 H18C . . 109.5 ?
H18B C18 H18C . . 109.5 ?
C17 C19 H19A . . 109.5 ?
C17 C19 H19B . . 109.5 ?
H19A C19 H19B . . 109.5 ?
C17 C19 H19C . . 109.5 ?
H19A C19 H19C . . 109.5 ?
H19B C19 H19C . . 109.5 ?
C12 C20 C21 . . 111.61(16) ?
C12 C20 C22 . . 111.16(15) ?
C21 C20 C22 . . 110.24(15) ?
C12 C20 H20 . . 107.9 ?
C21 C20 H20 . . 107.9 ?
C22 C20 H20 . . 107.9 ?
C20 C21 H21A . . 109.5 ?
C20 C21 H21B . . 109.5 ?
H21A C21 H21B . . 109.5 ?
C20 C21 H21C . . 109.5 ?
H21A C21 H21C . . 109.5 ?
H21B C21 H21C . . 109.5 ?
C20 C22 H22A . . 109.5 ?
C20 C22 H22B . . 109.5 ?
H22A C22 H22B . . 109.5 ?
C20 C22 H22C . . 109.5 ?
H22A C22 H22C . . 109.5 ?
H22B C22 H22C . . 109.5 ?
N2 C23 C24 . . 109.01(15) ?
N2 C23 Be1 . . 122.25(15) ?
C24 C23 Be1 . . 128.71(14) ?
C23 C24 C31 . . 111.75(14) ?
C23 C24 C25 . . 102.85(13) ?
C31 C24 C25 . . 112.22(15) ?
C23 C24 C29 . . 108.47(14) ?
C31 C24 C29 . . 108.09(14) ?
C25 C24 C29 . . 113.39(15) ?
C26 C25 C24 . . 107.08(14) ?
C26 C25 H25A . . 110.3 ?
C24 C25 H25A . . 110.3 ?
C26 C25 H25B . . 110.3 ?
C24 C25 H25B . . 110.3 ?
H25A C25 H25B . . 108.6 ?
C27 C26 N2 . . 111.52(14) ?
C27 C26 C28 . . 108.40(15) ?
N2 C26 C28 . . 111.15(14) ?
C27 C26 C25 . . 114.01(15) ?
N2 C26 C25 . . 99.83(13) ?
C28 C26 C25 . . 111.79(15) ?
C26 C27 H27A . . 109.5 ?
C26 C27 H27B . . 109.5 ?
H27A C27 H27B . . 109.5 ?
C26 C27 H27C . . 109.5 ?
H27A C27 H27C . . 109.5 ?
H27B C27 H27C . . 109.5 ?
C26 C28 H28A . . 109.5 ?
C26 C28 H28B . . 109.5 ?
H28A C28 H28B . . 109.5 ?
C26 C28 H28C . . 109.5 ?
H28A C28 H28C . . 109.5 ?
H28B C28 H28C . . 109.5 ?
C30 C29 C24 . . 115.63(16) ?
C30 C29 H29A . . 108.4 ?
C24 C29 H29A . . 108.4 ?
C30 C29 H29B . . 108.4 ?
C24 C29 H29B . . 108.4 ?
H29A C29 H29B . . 107.4 ?
C29 C30 H30A . . 109.5 ?
C29 C30 H30B . . 109.5 ?
H30A C30 H30B . . 109.5 ?
C29 C30 H30C . . 109.5 ?
H30A C30 H30C . . 109.5 ?
H30B C30 H30C . . 109.5 ?
C32 C31 C24 . . 117.14(15) ?
C32 C31 H31A . . 108.0 ?
C24 C31 H31A . . 108.0 ?
C32 C31 H31B . . 108.0 ?
C24 C31 H31B . . 108.0 ?
H31A C31 H31B . . 107.3 ?
C31 C32 H32A . . 109.5 ?
C31 C32 H32B . . 109.5 ?
H32A C32 H32B . . 109.5 ?
C31 C32 H32C . . 109.5 ?
H32A C32 H32C . . 109.5 ?
H32B C32 H32C . . 109.5 ?
C38 C33 C34 . . 121.78(16) ?
C38 C33 N2 . . 120.87(15) ?
C34 C33 N2 . . 117.34(15) ?
C35 C34 C33 . . 117.79(16) ?
C35 C34 C42 . . 117.77(16) ?
C33 C34 C42 . . 124.42(16) ?
C36 C35 C34 . . 121.28(18) ?
C36 C35 H35 . . 119.4 ?
C34 C35 H35 . . 119.4 ?
C35 C36 C37 . . 119.93(17) ?
C35 C36 H36 . . 120.0 ?
C37 C36 H36 . . 120.0 ?
C36 C37 C38 . . 121.85(17) ?
C36 C37 H37 . . 119.1 ?
C38 C37 H37 . . 119.1 ?
C37 C38 C33 . . 117.30(17) ?
C37 C38 C39 . . 117.66(16) ?
C33 C38 C39 . . 125.02(16) ?
C38 C39 C40 . . 111.74(16) ?
C38 C39 C41 . . 110.63(15) ?
C40 C39 C41 . . 108.77(15) ?
C38 C39 H39 . . 108.5 ?
C40 C39 H39 . . 108.5 ?
C41 C39 H39 . . 108.5 ?
C39 C40 H40A . . 109.5 ?
C39 C40 H40B . . 109.5 ?
H40A C40 H40B . . 109.5 ?
C39 C40 H40C . . 109.5 ?
H40A C40 H40C . . 109.5 ?
H40B C40 H40C . . 109.5 ?
C39 C41 H41A . . 109.5 ?
C39 C41 H41B . . 109.5 ?
H41A C41 H41B . . 109.5 ?
C39 C41 H41C . . 109.5 ?
H41A C41 H41C . . 109.5 ?
H41B C41 H41C . . 109.5 ?
C34 C42 C43 . . 112.52(16) ?
C34 C42 C44 . . 110.29(15) ?
C43 C42 C44 . . 109.61(16) ?
C34 C42 H42 . . 108.1 ?
C43 C42 H42 . . 108.1 ?
C44 C42 H42 . . 108.1 ?
C42 C43 H43A . . 109.5 ?
C42 C43 H43B . . 109.5 ?
H43A C43 H43B . . 109.5 ?
C42 C43 H43C . . 109.5 ?
H43A C43 H43C . . 109.5 ?
H43B C43 H43C . . 109.5 ?
C42 C44 H44A . . 109.5 ?
C42 C44 H44B . . 109.5 ?
H44A C44 H44B . . 109.5 ?
C42 C44 H44C . . 109.5 ?
H44A C44 H44C . . 109.5 ?
H44B C44 H44C . . 109.5 ?
N3 C45 C46 . . 107.94(16) ?
N3 C45 C52 . . 105.87(14) ?
C46 C45 C52 . . 107.95(18) ?
N3 C45 C53 . . 114.77(18) ?
C46 C45 C53 . . 111.82(17) ?
C52 C45 C53 . . 108.13(17) ?
C47 C46 C45 . . 113.54(19) ?
C47 C46 H46A . . 108.9 ?
C45 C46 H46A . . 108.9 ?
C47 C46 H46B . . 108.9 ?
C45 C46 H46B . . 108.9 ?
H46A C46 H46B . . 107.7 ?
C48 C47 C46 . . 108.85(16) ?
C48 C47 H47A . . 109.9 ?
C46 C47 H47A . . 109.9 ?
C48 C47 H47B . . 109.9 ?
C46 C47 H47B . . 109.9 ?
H47A C47 H47B . . 108.3 ?
C47 C48 C49 . . 112.83(17) ?
C47 C48 H48A . . 109.0 ?
C49 C48 H48A . . 109.0 ?
C47 C48 H48B . . 109.0 ?
C49 C48 H48B . . 109.0 ?
H48A C48 H48B . . 107.8 ?
N3 C49 C51 . . 105.51(14) ?
N3 C49 C48 . . 107.22(15) ?
C51 C49 C48 . . 108.40(16) ?
N3 C49 C50 . . 115.95(16) ?
C51 C49 C50 . . 107.79(16) ?
C48 C49 C50 . . 111.60(15) ?
C49 C50 H50A . . 109.5 ?
C49 C50 H50B . . 109.5 ?
H50A C50 H50B . . 109.5 ?
C49 C50 H50C . . 109.5 ?
H50A C50 H50C . . 109.5 ?
H50B C50 H50C . . 109.5 ?
C49 C51 H51A . . 109.5 ?
C49 C51 H51B . . 109.5 ?
H51A C51 H51B . . 109.5 ?
C49 C51 H51C . . 109.5 ?
H51A C51 H51C . . 109.5 ?
H51B C51 H51C . . 109.5 ?
C45 C52 H52A . . 109.5 ?
C45 C52 H52B . . 109.5 ?
H52A C52 H52B . . 109.5 ?
C45 C52 H52C . . 109.5 ?
H52A C52 H52C . . 109.5 ?
H52B C52 H52C . . 109.5 ?
C45 C53 H53A . . 109.5 ?
C45 C53 H53B . . 109.5 ?
H53A C53 H53B . . 109.5 ?
C45 C53 H53C . . 109.5 ?
H53A C53 H53C . . 109.5 ?
H53B C53 H53C . . 109.5 ?
N4 C54 C62 . . 105.69(15) ?
N4 C54 C55 . . 108.18(15) ?
C62 C54 C55 . . 108.47(16) ?
N4 C54 C61 . . 115.17(15) ?
C62 C54 C61 . . 107.72(16) ?
C55 C54 C61 . . 111.29(16) ?
C56 C55 C54 . . 112.60(16) ?
C56 C55 H55A . . 109.1 ?
C54 C55 H55A . . 109.1 ?
C56 C55 H55B . . 109.1 ?
C54 C55 H55B . . 109.1 ?
H55A C55 H55B . . 107.8 ?
C55 C56 C57 . . 109.27(16) ?
C55 C56 H56A . . 109.8 ?
C57 C56 H56A . . 109.8 ?
C55 C56 H56B . . 109.8 ?
C57 C56 H56B . . 109.8 ?
H56A C56 H56B . . 108.3 ?
C56 C57 C58 . . 113.62(16) ?
C56 C57 H57A . . 108.8 ?
C58 C57 H57A . . 108.8 ?
C56 C57 H57B . . 108.8 ?
C58 C57 H57B . . 108.8 ?
H57A C57 H57B . . 107.7 ?
N4 C58 C57 . . 108.54(15) ?
N4 C58 C59 . . 105.61(14) ?
C57 C58 C59 . . 108.58(16) ?
N4 C58 C60 . . 114.59(14) ?
C57 C58 C60 . . 111.13(15) ?
C59 C58 C60 . . 108.11(16) ?
C58 C59 H59A . . 109.5 ?
C58 C59 H59B . . 109.5 ?
H59A C59 H59B . . 109.5 ?
C58 C59 H59C . . 109.5 ?
H59A C59 H59C . . 109.5 ?
H59B C59 H59C . . 109.5 ?
C58 C60 H60A . . 109.5 ?
C58 C60 H60B . . 109.5 ?
H60A C60 H60B . . 109.5 ?
C58 C60 H60C . . 109.5 ?
H60A C60 H60C . . 109.5 ?
H60B C60 H60C . . 109.5 ?
C54 C61 H61A . . 109.5 ?
C54 C61 H61B . . 109.5 ?
H61A C61 H61B . . 109.5 ?
C54 C61 H61C . . 109.5 ?
H61A C61 H61C . . 109.5 ?
H61B C61 H61C . . 109.5 ?
C54 C62 H62A . . 109.5 ?
C54 C62 H62B . . 109.5 ?
H62A C62 H62B . . 109.5 ?
C54 C62 H62C . . 109.5 ?
H62A C62 H62C . . 109.5 ?
H62B C62 H62C . . 109.5 ?
N5 C63 C64 . . 107.50(14) ?
N5 C63 C70 . . 106.02(15) ?
C64 C63 C70 . . 108.01(15) ?
N5 C63 C71 . . 115.65(16) ?
C64 C63 C71 . . 111.45(16) ?
C70 C63 C71 . . 107.86(15) ?
C65 C64 C63 . . 113.38(16) ?
C65 C64 H64A . . 108.9 ?
C63 C64 H64A . . 108.9 ?
C65 C64 H64B . . 108.9 ?
C63 C64 H64B . . 108.9 ?
H64A C64 H64B . . 107.7 ?
C66 C65 C64 . . 109.67(16) ?
C66 C65 H65A . . 109.7 ?
C64 C65 H65A . . 109.7 ?
C66 C65 H65B . . 109.7 ?
C64 C65 H65B . . 109.7 ?
H65A C65 H65B . . 108.2 ?
C65 C66 C67 . . 113.28(15) ?
C65 C66 H66A . . 108.9 ?
C67 C66 H66A . . 108.9 ?
C65 C66 H66B . . 108.9 ?
C67 C66 H66B . . 108.9 ?
H66A C66 H66B . . 107.7 ?
N5 C67 C68 . . 106.36(15) ?
N5 C67 C66 . . 107.67(14) ?
C68 C67 C66 . . 108.15(15) ?
N5 C67 C69 . . 115.30(15) ?
C68 C67 C69 . . 107.80(16) ?
C66 C67 C69 . . 111.26(16) ?
C67 C68 H68A . . 109.5 ?
C67 C68 H68B . . 109.5 ?
H68A C68 H68B . . 109.5 ?
C67 C68 H68C . . 109.5 ?
H68A C68 H68C . . 109.5 ?
H68B C68 H68C . . 109.5 ?
C67 C69 H69A . . 109.5 ?
C67 C69 H69B . . 109.5 ?
H69A C69 H69B . . 109.5 ?
C67 C69 H69C . . 109.5 ?
H69A C69 H69C . . 109.5 ?
H69B C69 H69C . . 109.5 ?
C63 C70 H70A . . 109.5 ?
C63 C70 H70B . . 109.5 ?
H70A C70 H70B . . 109.5 ?
C63 C70 H70C . . 109.5 ?
H70A C70 H70C . . 109.5 ?
H70B C70 H70C . . 109.5 ?
C63 C71 H71A . . 109.5 ?
C63 C71 H71B . . 109.5 ?
H71A C71 H71B . . 109.5 ?
C63 C71 H71C . . 109.5 ?
H71A C71 H71C . . 109.5 ?
H71B C71 H71C . . 109.5 ?
C1 N1 C11 . . 119.73(15) ?
C1 N1 C4 . . 115.69(14) ?
C11 N1 C4 . . 124.56(13) ?
C23 N2 C33 . . 120.57(14) ?
C23 N2 C26 . . 114.99(14) ?
C33 N2 C26 . . 124.35(13) ?
O1 N3 C49 . . 107.58(13) ?
O1 N3 C45 . . 107.44(14) ?
C49 N3 C45 . . 118.17(14) ?
O2 N4 C54 . . 106.85(13) ?
O2 N4 C58 . . 106.87(13) ?
C54 N4 C58 . . 117.63(14) ?
O3 N5 C63 . . 107.94(12) ?
O3 N5 C67 . . 107.48(12) ?
C63 N5 C67 . . 118.05(14) ?
N3 O1 Be2 . . 114.59(14) ?
N4 O2 Be2 . . 119.06(13) ?
N5 O3 Be2 . . 115.19(13) ?

loop_
_geom_bond_atom_site_label_1
_geom_bond_atom_site_label_2
_geom_bond_site_symmetry_2
_geom_bond_distance
_geom_bond_publ_flag
Be1 C1 . 1.691(3) ?
Be1 C23 . 1.698(3) ?
Be2 O3 . 1.534(3) ?
Be2 O1 . 1.536(2) ?
Be2 O2 . 1.536(3) ?
C1 N1 . 1.326(2) ?
C1 C2 . 1.530(2) ?
C2 C3 . 1.543(2) ?
C2 C7 . 1.546(2) ?
C2 C9 . 1.546(2) ?
C3 C4 . 1.538(2) ?
C3 H3A . 0.99 ?
C3 H3B . 0.99 ?
C4 C6 . 1.522(2) ?
C4 N1 . 1.523(2) ?
C4 C5 . 1.528(2) ?
C5 H5A . 0.98 ?
C5 H5B . 0.98 ?
C5 H5C . 0.98 ?
C6 H6A . 0.98 ?
C6 H6B . 0.98 ?
C6 H6C . 0.98 ?
C7 C8 . 1.530(2) ?
C7 H7A . 0.99 ?
C7 H7B . 0.99 ?
C8 H8A . 0.98 ?
C8 H8B . 0.98 ?
C8 H8C . 0.98 ?
C9 C10 . 1.522(2) ?
C9 H9A . 0.99 ?
C9 H9B . 0.99 ?
C10 H10A . 0.98 ?
C10 H10B . 0.98 ?
C10 H10C . 0.98 ?
C11 C16 . 1.410(2) ?
C11 C12 . 1.415(2) ?
C11 N1 . 1.460(2) ?
C12 C13 . 1.393(3) ?
C12 C20 . 1.524(2) ?
C13 C14 . 1.379(3) ?
C13 H13 . 0.95 ?
C14 C15 . 1.382(3) ?
C14 H14 . 0.95 ?
C15 C16 . 1.400(3) ?
C15 H15 . 0.95 ?
C16 C17 . 1.524(2) ?
C17 C19 . 1.530(3) ?
C17 C18 . 1.537(3) ?
C17 H17 . 1.0 ?
C18 H18A . 0.98 ?
C18 H18B . 0.98 ?
C18 H18C . 0.98 ?
C19 H19A . 0.98 ?
C19 H19B . 0.98 ?
C19 H19C . 0.98 ?
C20 C21 . 1.528(3) ?
C20 C22 . 1.537(2) ?
C20 H20 . 1.0 ?
C21 H21A . 0.98 ?
C21 H21B . 0.98 ?
C21 H21C . 0.98 ?
C22 H22A . 0.98 ?
C22 H22B . 0.98 ?
C22 H22C . 0.98 ?
C23 N2 . 1.328(2) ?
C23 C24 . 1.536(2) ?
C24 C31 . 1.545(2) ?
C24 C25 . 1.546(2) ?
C24 C29 . 1.552(3) ?
C25 C26 . 1.534(2) ?
C25 H25A . 0.99 ?
C25 H25B . 0.99 ?
C26 C27 . 1.516(2) ?
C26 N2 . 1.527(2) ?
C26 C28 . 1.531(2) ?
C27 H27A . 0.98 ?
C27 H27B . 0.98 ?
C27 H27C . 0.98 ?
C28 H28A . 0.98 ?
C28 H28B . 0.98 ?
C28 H28C . 0.98 ?
C29 C30 . 1.527(3) ?
C29 H29A . 0.99 ?
C29 H29B . 0.99 ?
C30 H30A . 0.98 ?
C30 H30B . 0.98 ?
C30 H30C . 0.98 ?
C31 C32 . 1.525(3) ?
C31 H31A . 0.99 ?
C31 H31B . 0.99 ?
C32 H32A . 0.98 ?
C32 H32B . 0.98 ?
C32 H32C . 0.98 ?
C33 C38 . 1.408(2) ?
C33 C34 . 1.413(3) ?
C33 N2 . 1.460(2) ?
C34 C35 . 1.399(3) ?
C34 C42 . 1.522(2) ?
C35 C36 . 1.377(3) ?
C35 H35 . 0.95 ?
C36 C37 . 1.382(3) ?
C36 H36 . 0.95 ?
C37 C38 . 1.399(3) ?
C37 H37 . 0.95 ?
C38 C39 . 1.521(3) ?
C39 C40 . 1.533(3) ?
C39 C41 . 1.537(2) ?
C39 H39 . 1.0 ?
C40 H40A . 0.98 ?
C40 H40B . 0.98 ?
C40 H40C . 0.98 ?
C41 H41A . 0.98 ?
C41 H41B . 0.98 ?
C41 H41C . 0.98 ?
C42 C43 . 1.529(3) ?
C42 C44 . 1.537(3) ?
C42 H42 . 1.0 ?
C43 H43A . 0.98 ?
C43 H43B . 0.98 ?
C43 H43C . 0.98 ?
C44 H44A . 0.98 ?
C44 H44B . 0.98 ?
C44 H44C . 0.98 ?
C45 N3 . 1.485(2) ?
C45 C46 . 1.530(3) ?
C45 C52 . 1.533(3) ?
C45 C53 . 1.540(3) ?
C46 C47 . 1.525(3) ?
C46 H46A . 0.99 ?
C46 H46B . 0.99 ?
C47 C48 . 1.521(3) ?
C47 H47A . 0.99 ?
C47 H47B . 0.99 ?
C48 C49 . 1.533(3) ?
C48 H48A . 0.99 ?
C48 H48B . 0.99 ?
C49 N3 . 1.482(2) ?
C49 C51 . 1.532(2) ?
C49 C50 . 1.535(3) ?
C50 H50A . 0.98 ?
C50 H50B . 0.98 ?
C50 H50C . 0.98 ?
C51 H51A . 0.98 ?
C51 H51B . 0.98 ?
C51 H51C . 0.98 ?
C52 H52A . 0.98 ?
C52 H52B . 0.98 ?
C52 H52C . 0.98 ?
C53 H53A . 0.98 ?
C53 H53B . 0.98 ?
C53 H53C . 0.98 ?
C54 N4 . 1.482(2) ?
C54 C62 . 1.532(3) ?
C54 C55 . 1.533(3) ?
C54 C61 . 1.541(2) ?
C55 C56 . 1.517(3) ?
C55 H55A . 0.99 ?
C55 H55B . 0.99 ?
C56 C57 . 1.517(3) ?
C56 H56A . 0.99 ?
C56 H56B . 0.99 ?
C57 C58 . 1.529(3) ?
C57 H57A . 0.99 ?
C57 H57B . 0.99 ?
C58 N4 . 1.486(2) ?
C58 C59 . 1.530(3) ?
C58 C60 . 1.539(2) ?
C59 H59A . 0.98 ?
C59 H59B . 0.98 ?
C59 H59C . 0.98 ?
C60 H60A . 0.98 ?
C60 H60B . 0.98 ?
C60 H60C . 0.98 ?
C61 H61A . 0.98 ?
C61 H61B . 0.98 ?
C61 H61C . 0.98 ?
C62 H62A . 0.98 ?
C62 H62B . 0.98 ?
C62 H62C . 0.98 ?
C63 N5 . 1.482(2) ?
C63 C64 . 1.534(2) ?
C63 C70 . 1.538(3) ?
C63 C71 . 1.540(3) ?
C64 C65 . 1.525(3) ?
C64 H64A . 0.99 ?
C64 H64B . 0.99 ?
C65 C66 . 1.521(3) ?
C65 H65A . 0.99 ?
C65 H65B . 0.99 ?
C66 C67 . 1.535(2) ?
C66 H66A . 0.99 ?
C66 H66B . 0.99 ?
C67 N5 . 1.488(2) ?
C67 C68 . 1.527(3) ?
C67 C69 . 1.537(3) ?
C68 H68A . 0.98 ?
C68 H68B . 0.98 ?
C68 H68C . 0.98 ?
C69 H69A . 0.98 ?
C69 H69B . 0.98 ?
C69 H69C . 0.98 ?
C70 H70A . 0.98 ?
C70 H70B . 0.98 ?
C70 H70C . 0.98 ?
C71 H71A . 0.98 ?
C71 H71B . 0.98 ?
C71 H71C . 0.98 ?
N3 O1 . 1.4357(19) ?
N4 O2 . 1.4376(19) ?
N5 O3 . 1.4397(17) ?

loop_
_geom_torsion_atom_site_label_1
_geom_torsion_atom_site_label_2
_geom_torsion_atom_site_label_3
_geom_torsion_atom_site_label_4
_geom_torsion_site_symmetry_1
_geom_torsion_site_symmetry_2
_geom_torsion_site_symmetry_3
_geom_torsion_site_symmetry_4
_geom_torsion
_geom_torsion_publ_flag
N1 C1 C2 C3 . . . . 5.29(18) ?
Be1 C1 C2 C3 . . . . -177.70(15) ?
N1 C1 C2 C7 . . . . -115.03(15) ?
Be1 C1 C2 C7 . . . . 62.0(2) ?
N1 C1 C2 C9 . . . . 125.87(15) ?
Be1 C1 C2 C9 . . . . -57.1(2) ?
C1 C2 C3 C4 . . . . -13.26(17) ?
C7 C2 C3 C4 . . . . 103.36(16) ?
C9 C2 C3 C4 . . . . -133.32(15) ?
C2 C3 C4 C6 . . . . 134.66(16) ?
C2 C3 C4 N1 . . . . 15.27(17) ?
C2 C3 C4 C5 . . . . -102.48(17) ?
C1 C2 C7 C8 . . . . -173.35(15) ?
C3 C2 C7 C8 . . . . 72.1(2) ?
C9 C2 C7 C8 . . . . -52.8(2) ?
C1 C2 C9 C10 . . . . -52.9(2) ?
C3 C2 C9 C10 . . . . 63.0(2) ?
C7 C2 C9 C10 . . . . -171.29(16) ?
C16 C11 C12 C13 . . . . -0.4(3) ?
N1 C11 C12 C13 . . . . -176.12(15) ?
C16 C11 C12 C20 . . . . 179.76(17) ?
N1 C11 C12 C20 . . . . 4.1(3) ?
C11 C12 C13 C14 . . . . -0.4(3) ?
C20 C12 C13 C14 . . . . 179.39(17) ?
C12 C13 C14 C15 . . . . 0.2(3) ?
C13 C14 C15 C16 . . . . 0.9(3) ?
C14 C15 C16 C11 . . . . -1.8(3) ?
C14 C15 C16 C17 . . . . 177.34(17) ?
C12 C11 C16 C15 . . . . 1.5(3) ?
N1 C11 C16 C15 . . . . 177.07(15) ?
C12 C11 C16 C17 . . . . -177.53(17) ?
N1 C11 C16 C17 . . . . -2.0(3) ?
C15 C16 C17 C19 . . . . 61.9(2) ?
C11 C16 C17 C19 . . . . -119.1(2) ?
C15 C16 C17 C18 . . . . -60.5(2) ?
C11 C16 C17 C18 . . . . 118.50(19) ?
C13 C12 C20 C21 . . . . 67.0(2) ?
C11 C12 C20 C21 . . . . -113.15(19) ?
C13 C12 C20 C22 . . . . -56.5(2) ?
C11 C12 C20 C22 . . . . 123.33(18) ?
N2 C23 C24 C31 . . . . 131.84(15) ?
Be1 C23 C24 C31 . . . . -50.3(2) ?
N2 C23 C24 C25 . . . . 11.26(18) ?
Be1 C23 C24 C25 . . . . -170.88(17) ?
N2 C23 C24 C29 . . . . -109.11(16) ?
Be1 C23 C24 C29 . . . . 68.8(2) ?
C23 C24 C25 C26 . . . . -22.69(18) ?
C31 C24 C25 C26 . . . . -142.94(15) ?
C29 C24 C25 C26 . . . . 94.23(17) ?
C24 C25 C26 C27 . . . . 143.31(16) ?
C24 C25 C26 N2 . . . . 24.32(17) ?
C24 C25 C26 C28 . . . . -93.31(18) ?
C23 C24 C29 C30 . . . . 179.60(17) ?
C31 C24 C29 C30 . . . . -59.1(2) ?
C25 C24 C29 C30 . . . . 66.0(2) ?
C23 C24 C31 C32 . . . . -53.6(2) ?
C25 C24 C31 C32 . . . . 61.4(2) ?
C29 C24 C31 C32 . . . . -172.85(16) ?
C38 C33 C34 C35 . . . . 2.1(3) ?
N2 C33 C34 C35 . . . . -176.88(15) ?
C38 C33 C34 C42 . . . . -175.98(16) ?
N2 C33 C34 C42 . . . . 5.0(3) ?
C33 C34 C35 C36 . . . . -2.9(3) ?
C42 C34 C35 C36 . . . . 175.39(18) ?
C34 C35 C36 C37 . . . . 1.5(3) ?
C35 C36 C37 C38 . . . . 0.6(3) ?
C36 C37 C38 C33 . . . . -1.3(3) ?
C36 C37 C38 C39 . . . . 177.28(17) ?
C34 C33 C38 C37 . . . . -0.1(3) ?
N2 C33 C38 C37 . . . . 178.85(15) ?
C34 C33 C38 C39 . . . . -178.57(16) ?
N2 C33 C38 C39 . . . . 0.4(3) ?
C37 C38 C39 C40 . . . . -56.7(2) ?
C33 C38 C39 C40 . . . . 121.77(19) ?
C37 C38 C39 C41 . . . . 64.7(2) ?
C33 C38 C39 C41 . . . . -116.88(19) ?
C35 C34 C42 C43 . . . . 67.1(2) ?
C33 C34 C42 C43 . . . . -114.8(2) ?
C35 C34 C42 C44 . . . . -55.7(2) ?
C33 C34 C42 C44 . . . . 122.45(19) ?
N3 C45 C46 C47 . . . . 52.3(2) ?
C52 C45 C46 C47 . . . . 166.31(19) ?
C53 C45 C46 C47 . . . . -74.9(2) ?
C45 C46 C47 C48 . . . . -55.4(3) ?
C46 C47 C48 C49 . . . . 56.8(3) ?
C47 C48 C49 N3 . . . . -55.2(2) ?
C47 C48 C49 C51 . . . . -168.67(17) ?
C47 C48 C49 C50 . . . . 72.8(2) ?
N4 C54 C55 C56 . . . . 54.7(2) ?
C62 C54 C55 C56 . . . . 168.86(16) ?
C61 C54 C55 C56 . . . . -72.8(2) ?
C54 C55 C56 C57 . . . . -56.4(2) ?
C55 C56 C57 C58 . . . . 55.2(2) ?
C56 C57 C58 N4 . . . . -51.9(2) ?
C56 C57 C58 C59 . . . . -166.27(15) ?
C56 C57 C58 C60 . . . . 75.0(2) ?
N5 C63 C64 C65 . . . . 53.3(2) ?
C70 C63 C64 C65 . . . . 167.32(16) ?
C71 C63 C64 C65 . . . . -74.4(2) ?
C63 C64 C65 C66 . . . . -54.8(2) ?
C64 C65 C66 C67 . . . . 54.6(2) ?
C65 C66 C67 N5 . . . . -53.0(2) ?
C65 C66 C67 C68 . . . . -167.58(16) ?
C65 C66 C67 C69 . . . . 74.2(2) ?
C2 C1 N1 C11 . . . . -176.22(13) ?
Be1 C1 N1 C11 . . . . 6.6(2) ?
C2 C1 N1 C4 . . . . 5.09(19) ?
Be1 C1 N1 C4 . . . . -172.04(15) ?
C16 C11 N1 C1 . . . . -87.9(2) ?
C12 C11 N1 C1 . . . . 87.8(2) ?
C16 C11 N1 C4 . . . . 90.7(2) ?
C12 C11 N1 C4 . . . . -93.64(19) ?
C6 C4 N1 C1 . . . . -133.82(16) ?
C5 C4 N1 C1 . . . . 105.47(17) ?
C3 C4 N1 C1 . . . . -13.02(18) ?
C6 C4 N1 C11 . . . . 47.6(2) ?
C5 C4 N1 C11 . . . . -73.14(19) ?
C3 C4 N1 C11 . . . . 168.36(14) ?
C24 C23 N2 C33 . . . . -171.93(14) ?
Be1 C23 N2 C33 . . . . 10.0(2) ?
C24 C23 N2 C26 . . . . 4.79(19) ?
Be1 C23 N2 C26 . . . . -173.23(15) ?
C38 C33 N2 C23 . . . . -95.9(2) ?
C34 C33 N2 C23 . . . . 83.1(2) ?
C38 C33 N2 C26 . . . . 87.7(2) ?
C34 C33 N2 C26 . . . . -93.30(19) ?
C27 C26 N2 C23 . . . . -139.42(16) ?
C28 C26 N2 C23 . . . . 99.49(17) ?
C25 C26 N2 C23 . . . . -18.61(18) ?
C27 C26 N2 C33 . . . . 37.2(2) ?
C28 C26 N2 C33 . . . . -83.92(19) ?
C25 C26 N2 C33 . . . . 157.98(15) ?
C51 C49 N3 O1 . . . . -67.25(17) ?
C48 C49 N3 O1 . . . . 177.35(14) ?
C50 C49 N3 O1 . . . . 51.94(19) ?
C51 C49 N3 C45 . . . . 171.01(16) ?
C48 C49 N3 C45 . . . . 55.6(2) ?
C50 C49 N3 C45 . . . . -69.8(2) ?
C46 C45 N3 O1 . . . . -176.07(15) ?
C52 C45 N3 O1 . . . . 68.54(19) ?
C53 C45 N3 O1 . . . . -50.64(19) ?
C46 C45 N3 C49 . . . . -54.2(2) ?
C52 C45 N3 C49 . . . . -169.64(17) ?
C53 C45 N3 C49 . . . . 71.2(2) ?
C62 C54 N4 O2 . . . . 69.45(17) ?
C55 C54 N4 O2 . . . . -174.53(13) ?
C61 C54 N4 O2 . . . . -49.32(19) ?
C62 C54 N4 C58 . . . . -170.49(15) ?
C55 C54 N4 C58 . . . . -54.47(19) ?
C61 C54 N4 C58 . . . . 70.7(2) ?
C57 C58 N4 O2 . . . . 173.06(13) ?
C59 C58 N4 O2 . . . . -70.67(16) ?
C60 C58 N4 O2 . . . . 48.20(19) ?
C57 C58 N4 C54 . . . . 53.02(19) ?
C59 C58 N4 C54 . . . . 169.29(15) ?
C60 C58 N4 C54 . . . . -71.8(2) ?
C64 C63 N5 O3 . . . . -177.65(14) ?
C70 C63 N5 O3 . . . . 67.02(17) ?
C71 C63 N5 O3 . . . . -52.44(19) ?
C64 C63 N5 C67 . . . . -55.6(2) ?
C70 C63 N5 C67 . . . . -170.96(14) ?
C71 C63 N5 C67 . . . . 69.6(2) ?
C68 C67 N5 O3 . . . . -66.44(16) ?
C66 C67 N5 O3 . . . . 177.83(13) ?
C69 C67 N5 O3 . . . . 52.97(19) ?
C68 C67 N5 C63 . . . . 171.30(14) ?
C66 C67 N5 C63 . . . . 55.57(19) ?
C69 C67 N5 C63 . . . . -69.3(2) ?
C49 N3 O1 Be2 . . . . 119.42(16) ?
C45 N3 O1 Be2 . . . . -112.37(16) ?
O3 Be2 O1 N3 . . . . 0.6(2) ?
O2 Be2 O1 N3 . . . . -179.78(14) ?
C54 N4 O2 Be2 . . . . -119.35(15) ?
C58 N4 O2 Be2 . . . . 113.91(16) ?
O3 Be2 O2 N4 . . . . 178.84(14) ?
O1 Be2 O2 N4 . . . . -0.8(2) ?
C63 N5 O3 Be2 . . . . -115.44(16) ?
C67 N5 O3 Be2 . . . . 116.23(16) ?
O1 Be2 O3 N5 . . . . -179.11(15) ?
O2 Be2 O3 N5 . . . . 1.3(2) ?
